data_7212883
loop_
_publ_author_name
'Fainerman-Melnikova, Marina'
'Clegg, Jack K.'
'Pakchung, Amalie A. H.'
'Jensen, Paul'
'Codd, Rachel'

_publ_section_title
;
 Structural diversity of complexes between Cu(ii) or Ni(ii) and endocyclic
 oxygen- or nitrogen-containing ligands: synthesis, X-ray structure
 determinations and circular dichroism spectra
;
_journal_issue 12
_journal_name_full CrystEngComm
_journal_page_first 4217
_journal_paper_doi 10.1039/c0ce00323a
_journal_volume 12
_journal_year 2010
_chemical_formula_moiety '2(C33 H19 Cu2 N5 O12), 11(H2 O)'
_chemical_formula_sum 'C33 H30 Cu2 N5 O17.5'
_chemical_formula_weight 903.70
_chemical_name_systematic
;
?
;
_space_group_IT_number 14
_symmetry_cell_setting monoclinic
_symmetry_Int_Tables_number 14
_symmetry_space_group_name_Hall '-P 2ybc'
_symmetry_space_group_name_H-M 'P 1 21/c 1'
_atom_sites_solution_hydrogens geom
_atom_sites_solution_primary direct
_atom_sites_solution_secondary difmap
_audit_creation_method SHELXL-97
_cell_angle_alpha 90.00
_cell_angle_beta 96.585(2)
_cell_angle_gamma 90.00
_cell_formula_units_Z 8
_cell_length_a 24.8030(17)
_cell_length_b 17.6090(19)
_cell_length_c 16.024(3)
_cell_measurement_reflns_used 13736
_cell_measurement_temperature 150(2)
_cell_measurement_theta_max 25.637
_cell_measurement_theta_min 2.29
_cell_volume 6952.4(16)
_computing_cell_refinement 'SAINT (Bruker,1995)'
_computing_data_collection 'SMART (Bruker,1995)'
_computing_data_reduction 'SAINT and XPREP (Bruker 1995)'
_computing_molecular_graphics 'ORTEP-3 (Farrugia, 1997), WINGX-32 (Farrugia, 1999)'
_computing_publication_material 'enCIFer 1.1 (CCDC, 2005)'
_computing_structure_refinement 'SHELXL-97 (Sheldrick, 1997)'
_computing_structure_solution 'SIR97 (Altomare, et. al. 1997)'
_diffrn_ambient_temperature 150(2)
_diffrn_measured_fraction_theta_full 0.999
_diffrn_measured_fraction_theta_max 0.964
_diffrn_measurement_device_type 'Bruker SMART 1000 CCD'
_diffrn_measurement_method \w
_diffrn_radiation_monochromator graphite
_diffrn_radiation_source 'sealed tube'
_diffrn_radiation_type MoK\a
_diffrn_radiation_wavelength 0.71073
_diffrn_reflns_av_R_equivalents 0.0470
_diffrn_reflns_av_sigmaI/netI 0.0478
_diffrn_reflns_limit_h_max 32
_diffrn_reflns_limit_h_min -32
_diffrn_reflns_limit_k_max 23
_diffrn_reflns_limit_k_min -23
_diffrn_reflns_limit_l_max 20
_diffrn_reflns_limit_l_min -21
_diffrn_reflns_number 68268
_diffrn_reflns_theta_full 25.00
_diffrn_reflns_theta_max 28.36
_diffrn_reflns_theta_min 1.42
_diffrn_standards_decay_% 0.15
_diffrn_standards_number 338
_exptl_absorpt_coefficient_mu 1.315
_exptl_absorpt_correction_T_max 0.648
_exptl_absorpt_correction_T_min 0.589
_exptl_absorpt_correction_type multi-scan
_exptl_absorpt_process_details 'SADABS (Sheldrick, 2003)'
_exptl_crystal_colour blue
_exptl_crystal_density_diffrn 1.727
_exptl_crystal_density_method 'not measured'
_exptl_crystal_description prism
_exptl_crystal_F_000 3688
_exptl_crystal_size_max 0.470
_exptl_crystal_size_mid 0.450
_exptl_crystal_size_min 0.330
_refine_diff_density_max 0.866
_refine_diff_density_min -0.989
_refine_diff_density_rms 0.095
_refine_ls_extinction_method none
_refine_ls_goodness_of_fit_ref 1.017
_refine_ls_hydrogen_treatment mixed
_refine_ls_matrix_type full
_refine_ls_number_parameters 1114
_refine_ls_number_reflns 16769
_refine_ls_number_restraints 29
_refine_ls_restrained_S_all 1.016
_refine_ls_R_factor_all 0.0779
_refine_ls_R_factor_gt 0.0438
_refine_ls_shift/su_max 0.001
_refine_ls_shift/su_mean 0.000
_refine_ls_structure_factor_coef Fsqd
_refine_ls_weighting_details 'calc w=1/[\s^2^(Fo^2^)+(0.0551P)^2^+3.6668P] where P=(Fo^2^+2Fc^2^)/3'
_refine_ls_weighting_scheme calc
_refine_ls_wR_factor_gt 0.0988
_refine_ls_wR_factor_ref 0.1135
_reflns_number_gt 11598
_reflns_number_total 16769
_reflns_threshold_expression >2sigma(I)
_cod_data_source_file c0ce00323a.txt
_cod_data_source_block rc08jc2s
_cod_original_cell_volume 6952.4(15)
_cod_original_sg_symbol_H-M 'P 21/c'
_cod_database_code 7212883

loop_
_symmetry_equiv_pos_as_xyz
'x, y, z'
'-x, y+1/2, -z+1/2'
'-x, -y, -z'
'x, -y-1/2, z-1/2'

loop_
_atom_site_label
_atom_site_type_symbol
_atom_site_fract_x
_atom_site_fract_y
_atom_site_fract_z
_atom_site_U_iso_or_equiv
_atom_site_adp_type
_atom_site_occupancy
_atom_site_symmetry_multiplicity
_atom_site_calc_flag
_atom_site_refinement_flags
_atom_site_disorder_assembly
_atom_site_disorder_group
C1 C 0.66355(11) 0.01898(15) 0.57131(16) 0.0184(6) Uani 1 1 d . . .
H1 H 0.6951 0.0489 0.5677 0.022 Uiso 1 1 calc R . .
C2 C 0.65271(11) -0.00732(16) 0.65022(16) 0.0212(6) Uani 1 1 d . . .
H2 H 0.6766 0.0048 0.6990 0.025 Uiso 1 1 calc R . .
C3 C 0.60760(11) -0.05045(16) 0.65657(17) 0.0215(6) Uani 1 1 d . . .
H3 H 0.5996 -0.0676 0.7100 0.026 Uiso 1 1 calc R . .
C4 C 0.57314(11) -0.06931(16) 0.58426(16) 0.0194(6) Uani 1 1 d . . .
C5 C 0.58678(10) -0.04070(15) 0.50736(16) 0.0172(5) Uani 1 1 d . . .
C6 C 0.55329(10) -0.05765(15) 0.43142(16) 0.0177(6) Uani 1 1 d . . .
C7 C 0.50711(11) -0.10365(16) 0.43256(17) 0.0210(6) Uani 1 1 d . . .
C8 C 0.49453(11) -0.13263(17) 0.51170(18) 0.0259(7) Uani 1 1 d . . .
H8 H 0.4635 -0.1640 0.5133 0.031 Uiso 1 1 calc R . .
C9 C 0.52567(11) -0.11638(17) 0.58349(18) 0.0252(6) Uani 1 1 d . . .
H9 H 0.5162 -0.1363 0.6349 0.030 Uiso 1 1 calc R . .
C10 C 0.47575(11) -0.11729(17) 0.35564(18) 0.0257(6) Uani 1 1 d . . .
H10 H 0.4444 -0.1486 0.3530 0.031 Uiso 1 1 calc R . .
C11 C 0.49088(12) -0.08495(18) 0.28438(19) 0.0285(7) Uani 1 1 d . . .
H11 H 0.4697 -0.0931 0.2319 0.034 Uiso 1 1 calc R . .
C12 C 0.53724(11) -0.04012(16) 0.28888(17) 0.0221(6) Uani 1 1 d . . .
H12 H 0.5470 -0.0184 0.2385 0.027 Uiso 1 1 calc R . .
C13 C 0.69181(11) -0.05121(15) 0.24934(16) 0.0187(6) Uani 1 1 d . . .
C14 C 0.65742(10) 0.01146(15) 0.20794(16) 0.0169(5) Uani 1 1 d . . .
C15 C 0.60570(10) 0.11792(15) 0.23198(16) 0.0180(6) Uani 1 1 d . . .
C16 C 0.59535(11) 0.13160(16) 0.14633(17) 0.0231(6) Uani 1 1 d . . .
H16 H 0.5739 0.1739 0.1261 0.028 Uiso 1 1 calc R . .
C17 C 0.61675(12) 0.08257(17) 0.09060(18) 0.0256(6) Uani 1 1 d . . .
H17 H 0.6095 0.0903 0.0317 0.031 Uiso 1 1 calc R . .
C18 C 0.64889(11) 0.02215(16) 0.12213(17) 0.0219(6) Uani 1 1 d . . .
H18 H 0.6647 -0.0112 0.0852 0.026 Uiso 1 1 calc R . .
C19 C 0.58464(11) 0.16788(15) 0.29903(18) 0.0201(6) Uani 1 1 d . . .
C20 C 0.74040(10) 0.12105(15) 0.38234(16) 0.0161(5) Uani 1 1 d . . .
C21 C 0.78879(10) 0.16275(15) 0.42678(16) 0.0166(5) Uani 1 1 d . . .
C22 C 0.85734(11) 0.24620(15) 0.39673(17) 0.0192(6) Uani 1 1 d . . .
C23 C 0.87751(11) 0.25037(16) 0.48074(18) 0.0238(6) Uani 1 1 d . . .
H23 H 0.9080 0.2814 0.4985 0.029 Uiso 1 1 calc R . .
C24 C 0.85241(11) 0.20856(16) 0.53850(17) 0.0229(6) Uani 1 1 d . . .
H24 H 0.8661 0.2103 0.5963 0.027 Uiso 1 1 calc R . .
C25 C 0.80692(11) 0.16372(15) 0.51198(16) 0.0184(6) Uani 1 1 d . . .
H25 H 0.7892 0.1350 0.5509 0.022 Uiso 1 1 calc R . .
C26 C 0.87852(11) 0.28592(17) 0.32220(18) 0.0254(6) Uani 1 1 d . . .
C27 C 0.79951(12) 0.10388(17) 0.10587(17) 0.0240(6) Uani 1 1 d . . .
C28 C 0.75599(11) 0.16080(16) 0.07961(17) 0.0204(6) Uani 1 1 d . . .
C29 C 0.70508(11) 0.25885(16) 0.12678(17) 0.0202(6) Uani 1 1 d . . .
C30 C 0.67661(11) 0.26698(17) 0.04836(18) 0.0244(6) Uani 1 1 d . . .
H30 H 0.6482 0.3032 0.0392 0.029 Uiso 1 1 calc R . .
C31 C 0.68989(12) 0.22177(17) -0.01702(18) 0.0252(6) Uani 1 1 d . . .
H31 H 0.6722 0.2288 -0.0723 0.030 Uiso 1 1 calc R . .
C32 C 0.72915(12) 0.16628(17) -0.00117(17) 0.0239(6) Uani 1 1 d . . .
H32 H 0.7376 0.1328 -0.0443 0.029 Uiso 1 1 calc R . .
C33 C 0.69396(11) 0.30603(16) 0.20214(18) 0.0222(6) Uani 1 1 d . . .
C34 C 0.82471(11) 0.97717(16) 0.42538(16) 0.0202(6) Uani 1 1 d . . .
H34 H 0.7926 0.9493 0.4311 0.024 Uiso 1 1 calc R . .
C35 C 0.83570(12) 0.99962(16) 0.34483(17) 0.0231(6) Uani 1 1 d . . .
H35 H 0.8109 0.9873 0.2971 0.028 Uiso 1 1 calc R . .
C36 C 0.88188(12) 1.03894(17) 0.33503(18) 0.0264(7) Uani 1 1 d . . .
H36 H 0.8897 1.0534 0.2806 0.032 Uiso 1 1 calc R . .
C37 C 0.91752(11) 1.05783(16) 0.40549(18) 0.0234(6) Uani 1 1 d . . .
C38 C 0.90367(10) 1.03460(15) 0.48433(17) 0.0180(6) Uani 1 1 d . . .
C39 C 0.93743(11) 1.05390(15) 0.55894(17) 0.0195(6) Uani 1 1 d . . .
C40 C 0.98489(11) 1.09689(16) 0.55500(19) 0.0253(6) Uani 1 1 d . . .
C41 C 0.99880(12) 1.11888(18) 0.47416(19) 0.0288(7) Uani 1 1 d . . .
H41 H 1.0313 1.1467 0.4705 0.035 Uiso 1 1 calc R . .
C42 C 0.96700(12) 1.10104(18) 0.4037(2) 0.0304(7) Uani 1 1 d . . .
H42 H 0.9772 1.1172 0.3511 0.036 Uiso 1 1 calc R . .
C43 C 1.01594(12) 1.11475(18) 0.6311(2) 0.0303(7) Uani 1 1 d . . .
H43 H 1.0487 1.1429 0.6315 0.036 Uiso 1 1 calc R . .
C44 C 0.99857(13) 1.09121(19) 0.7049(2) 0.0344(8) Uani 1 1 d . . .
H44 H 1.0186 1.1041 0.7571 0.041 Uiso 1 1 calc R . .
C45 C 0.95145(12) 1.04843(18) 0.70299(19) 0.0288(7) Uani 1 1 d . . .
H45 H 0.9404 1.0319 0.7548 0.035 Uiso 1 1 calc R . .
C46 C 0.91109(11) 0.83040(16) 0.68877(18) 0.0213(6) Uani 1 1 d . . .
C47 C 0.89146(10) 0.87676(15) 0.75948(17) 0.0188(6) Uani 1 1 d . . .
C48 C 0.84043(10) 0.98045(15) 0.79308(16) 0.0173(5) Uani 1 1 d . . .
C49 C 0.85081(11) 0.96544(16) 0.87798(17) 0.0209(6) Uani 1 1 d . . .
H49 H 0.8361 0.9967 0.9180 0.025 Uiso 1 1 calc R . .
C50 C 0.88328(11) 0.90360(17) 0.90359(18) 0.0253(6) Uani 1 1 d . . .
H50 H 0.8917 0.8926 0.9617 0.030 Uiso 1 1 calc R . .
C51 C 0.90332(11) 0.85810(16) 0.84376(17) 0.0221(6) Uani 1 1 d . . .
H51 H 0.9248 0.8148 0.8601 0.027 Uiso 1 1 calc R . .
C52 C 0.80468(11) 1.04480(16) 0.75827(17) 0.0196(6) Uani 1 1 d . . .
C53 C 0.75322(10) 0.87859(15) 0.62269(16) 0.0176(6) Uani 1 1 d . . .
C54 C 0.70602(10) 0.83236(15) 0.58193(16) 0.0161(5) Uani 1 1 d . . .
C55 C 0.68692(11) 0.82709(15) 0.49765(16) 0.0188(6) Uani 1 1 d . . .
H55 H 0.7034 0.8549 0.4565 0.023 Uiso 1 1 calc R . .
C56 C 0.64243(11) 0.77941(17) 0.47499(17) 0.0238(6) Uani 1 1 d . . .
H56 H 0.6281 0.7748 0.4176 0.029 Uiso 1 1 calc R . .
C57 C 0.61914(11) 0.73886(17) 0.53577(17) 0.0231(6) Uani 1 1 d . . .
H57 H 0.5895 0.7056 0.5205 0.028 Uiso 1 1 calc R . .
C58 C 0.63996(11) 0.74778(15) 0.61910(16) 0.0186(6) Uani 1 1 d . . .
C59 C 0.62010(11) 0.71268(17) 0.69657(17) 0.0228(6) Uani 1 1 d . . .
C60 C 0.79929(12) 0.70752(16) 0.83287(18) 0.0230(6) Uani 1 1 d . . .
C61 C 0.78452(11) 0.76234(16) 0.89929(17) 0.0199(6) Uani 1 1 d . . .
C62 C 0.73252(11) 0.86648(16) 0.92711(16) 0.0209(6) Uani 1 1 d . . .
C63 C 0.75619(12) 0.86946(18) 1.01005(17) 0.0254(6) Uani 1 1 d . . .
H63 H 0.7465 0.9081 1.0470 0.030 Uiso 1 1 calc R . .
C64 C 0.79417(12) 0.81468(18) 1.03728(18) 0.0277(7) Uani 1 1 d . . .
H64 H 0.8095 0.8136 1.0944 0.033 Uiso 1 1 calc R . .
C65 C 0.80970(12) 0.76160(17) 0.98121(18) 0.0264(7) Uani 1 1 d . . .
H65 H 0.8371 0.7253 0.9984 0.032 Uiso 1 1 calc R . .
C66 C 0.69246(11) 0.92358(17) 0.88781(17) 0.0217(6) Uani 1 1 d . . .
N1 N 0.63122(9) 0.00349(12) 0.50139(13) 0.0169(5) Uani 1 1 d . . .
N2 N 0.56835(9) -0.02629(13) 0.35986(13) 0.0182(5) Uani 1 1 d . . .
N3 N 0.63575(8) 0.05801(12) 0.26104(13) 0.0152(4) Uani 1 1 d . . .
N4 N 0.81460(8) 0.20264(12) 0.37273(13) 0.0166(5) Uani 1 1 d . . .
N5 N 0.74514(9) 0.20738(13) 0.14151(13) 0.0181(5) Uani 1 1 d . . .
N6 N 0.85806(9) 0.99397(12) 0.49342(14) 0.0181(5) Uani 1 1 d . . .
N7 N 0.92110(9) 1.02951(13) 0.63267(14) 0.0200(5) Uani 1 1 d . . .
N8 N 0.86088(8) 0.93771(13) 0.73514(13) 0.0167(5) Uani 1 1 d . . .
N9 N 0.68200(8) 0.79404(12) 0.63961(13) 0.0158(5) Uani 1 1 d . . .
N10 N 0.74565(9) 0.81259(13) 0.87370(13) 0.0188(5) Uani 1 1 d . . .
O1 O 0.69459(8) -0.06239(11) 0.32472(11) 0.0213(4) Uani 1 1 d . . .
O2 O 0.71802(8) -0.08999(11) 0.19719(12) 0.0241(4) Uani 1 1 d D . .
H2O H 0.7370(11) -0.1249(13) 0.2212(18) 0.036 Uiso 1 1 d D . .
O3 O 0.60092(8) 0.15114(11) 0.37363(11) 0.0218(4) Uani 1 1 d . . .
O4 O 0.55298(8) 0.22059(12) 0.27425(13) 0.0303(5) Uani 1 1 d . . .
O5 O 0.71117(7) 0.08334(11) 0.42588(11) 0.0194(4) Uani 1 1 d . . .
O6 O 0.73404(7) 0.12766(11) 0.30370(11) 0.0208(4) Uani 1 1 d . . .
O7 O 0.85465(8) 0.26570(12) 0.25017(12) 0.0255(5) Uani 1 1 d . . .
O8 O 0.91577(9) 0.33143(14) 0.33429(14) 0.0424(6) Uani 1 1 d . . .
O9 O 0.82350(8) 0.10629(12) 0.17722(12) 0.0301(5) Uani 1 1 d . . .
O10 O 0.80770(9) 0.05446(13) 0.04939(13) 0.0341(5) Uani 1 1 d D . .
H10O H 0.8287(12) 0.0202(15) 0.070(2) 0.051 Uiso 1 1 d D . .
O11 O 0.72941(8) 0.30105(11) 0.26599(12) 0.0225(4) Uani 1 1 d . . .
O12 O 0.65283(8) 0.34568(12) 0.19628(13) 0.0310(5) Uani 1 1 d . . .
O13 O 0.89490(8) 0.85092(11) 0.61532(12) 0.0234(4) Uani 1 1 d . . .
O14 O 0.94133(8) 0.77455(12) 0.70934(13) 0.0293(5) Uani 1 1 d . . .
O15 O 0.79845(8) 1.05976(11) 0.68415(11) 0.0228(4) Uani 1 1 d . . .
O16 O 0.78172(8) 1.08019(12) 0.81711(12) 0.0272(5) Uani 1 1 d D . .
H16O H 0.7648(12) 1.1184(12) 0.796(2) 0.041 Uiso 1 1 d D . .
O17 O 0.78142(7) 0.91427(11) 0.57641(11) 0.0201(4) Uani 1 1 d . . .
O18 O 0.76007(7) 0.87628(11) 0.70184(11) 0.0216(4) Uani 1 1 d . . .
O19 O 0.64222(8) 0.73988(11) 0.76627(11) 0.0241(4) Uani 1 1 d . . .
O20 O 0.58584(9) 0.66239(13) 0.68866(13) 0.0379(6) Uani 1 1 d . . .
O21 O 0.76710(8) 0.70615(11) 0.76453(12) 0.0246(4) Uani 1 1 d . . .
O22 O 0.84121(8) 0.66980(12) 0.84850(13) 0.0316(5) Uani 1 1 d . . .
O23 O 0.66977(8) 0.91149(12) 0.81720(12) 0.0270(5) Uani 1 1 d . . .
O24 O 0.68604(9) 0.98314(12) 0.93280(13) 0.0284(5) Uani 1 1 d D . .
H24O H 0.6674(12) 1.0181(14) 0.9083(19) 0.043 Uiso 1 1 d D . .
O1W O 0.51931(9) 0.57793(14) 0.58004(14) 0.0355(5) Uani 1 1 d D A 1
H1W H 0.5246(15) 0.575(2) 0.5261(6) 0.053 Uiso 1 1 d D B 1
H2W H 0.5448(11) 0.6063(18) 0.608(2) 0.053 Uiso 1 1 d D C 1
O2W O 0.63340(9) 0.08621(13) 0.84911(14) 0.0347(5) Uani 1 1 d D D 1
H3W H 0.6363(14) 0.1106(16) 0.8012(11) 0.052 Uiso 1 1 d D E 1
H4W H 0.6113(11) 0.1161(15) 0.8744(17) 0.052 Uiso 1 1 d D F 1
O3W O 0.56497(9) 0.31923(13) 0.41754(15) 0.0346(5) Uani 1 1 d D G 1
H5W H 0.5326(7) 0.3385(19) 0.425(2) 0.052 Uiso 1 1 d D H 1
H6W H 0.5559(14) 0.2868(16) 0.3756(15) 0.052 Uiso 1 1 d D I 1
O4W O 0.88404(9) 0.96951(13) 0.09223(14) 0.0347(5) Uani 1 1 d D J 1
H7W H 0.8796(15) 0.9354(15) 0.1318(17) 0.052 Uiso 1 1 d D K 1
H8W H 0.9094(11) 1.0049(15) 0.104(2) 0.052 Uiso 1 1 d D L 1
O5W O 0.04168(10) 0.80700(16) 0.80736(17) 0.0480(7) Uani 1 1 d D M 1
H9W H 0.0168(13) 0.778(2) 0.778(2) 0.072 Uiso 1 1 d D N 1
H10W H 0.0685(12) 0.7751(19) 0.800(3) 0.072 Uiso 1 1 d D O 1
O6W O 0.88234(9) 0.63824(14) 0.70296(14) 0.0359(5) Uani 1 1 d D P 1
H11W H 0.8647(13) 0.642(2) 0.7481(13) 0.054 Uiso 1 1 d D Q 1
H12W H 0.8988(13) 0.6824(10) 0.696(2) 0.054 Uiso 1 1 d D R 1
O7W O 0.97912(13) 0.41825(19) 0.4421(2) 0.0662(8) Uani 1 1 d D S 1
H13W H 0.9579(17) 0.385(2) 0.412(3) 0.099 Uiso 1 1 d D T 1
H14W H 0.9913(19) 0.4641(12) 0.430(3) 0.099 Uiso 1 1 d D U 1
O8W O 0.02858(11) 0.94183(16) 0.89122(18) 0.0507(7) Uani 1 1 d D V 1
H15W H 0.0387(17) 0.9053(18) 0.858(2) 0.076 Uiso 1 1 d D W 1
H16W H 0.0246(18) 0.928(2) 0.9435(10) 0.076 Uiso 1 1 d D X 1
O9W O 0.55081(11) -0.05277(16) 0.92649(15) 0.0472(6) Uani 1 1 d D Y 1
H17W H 0.5284(13) -0.0153(14) 0.908(2) 0.071 Uiso 1 1 d D Z 1
H18W H 0.5479(16) -0.0843(16) 0.8828(15) 0.071 Uiso 1 1 d D A 1
O10W O 0.45488(10) 0.18027(18) 0.17846(19) 0.0560(8) Uani 1 1 d D B 1
H19W H 0.4291(13) 0.211(2) 0.192(3) 0.084 Uiso 1 1 d D C 1
H20W H 0.4817(13) 0.209(2) 0.203(3) 0.084 Uiso 1 1 d D D 1
O11W O 0.94763(17) 0.7943(2) 0.0381(2) 0.0947(12) Uani 1 1 d D E 1
H21W H 0.9763(16) 0.824(3) 0.051(3) 0.142 Uiso 1 1 d D F 1
H22W H 0.931(2) 0.796(3) 0.085(2) 0.142 Uiso 1 1 d D G 1
Cu1 Cu 0.638762(12) 0.036701(18) 0.384308(19) 0.01516(8) Uani 1 1 d . . .
Cu2 Cu 0.785807(13) 0.201565(19) 0.256176(19) 0.01772(8) Uani 1 1 d . . .
Cu3 Cu 0.852927(13) 0.963829(19) 0.612856(19) 0.01641(8) Uani 1 1 d . . .
Cu4 Cu 0.709389(13) 0.805192(19) 0.755619(19) 0.01816(8) Uani 1 1 d . . .

loop_
_atom_site_aniso_label
_atom_site_aniso_U_11
_atom_site_aniso_U_22
_atom_site_aniso_U_33
_atom_site_aniso_U_23
_atom_site_aniso_U_13
_atom_site_aniso_U_12
C1 0.0209(14) 0.0181(14) 0.0157(13) 0.0000(10) 0.0008(11) 0.0003(11)
C2 0.0279(15) 0.0222(15) 0.0129(13) 0.0013(11) 0.0001(11) 0.0010(12)
C3 0.0245(14) 0.0243(15) 0.0166(14) 0.0052(11) 0.0063(11) 0.0047(12)
C4 0.0202(14) 0.0217(15) 0.0172(13) 0.0046(11) 0.0061(11) 0.0052(11)
C5 0.0172(13) 0.0163(14) 0.0187(13) 0.0014(11) 0.0045(11) 0.0014(11)
C6 0.0171(13) 0.0176(14) 0.0189(13) 0.0015(11) 0.0049(11) 0.0028(11)
C7 0.0155(13) 0.0220(15) 0.0263(15) 0.0023(12) 0.0060(11) 0.0008(11)
C8 0.0185(14) 0.0287(17) 0.0316(16) 0.0063(13) 0.0082(12) -0.0046(12)
C9 0.0212(14) 0.0289(16) 0.0274(16) 0.0105(13) 0.0104(12) 0.0014(12)
C10 0.0173(14) 0.0288(17) 0.0311(16) -0.0028(13) 0.0033(12) -0.0060(12)
C11 0.0219(15) 0.0386(19) 0.0241(15) -0.0061(13) -0.0016(12) -0.0069(13)
C12 0.0208(14) 0.0295(16) 0.0159(13) -0.0031(12) 0.0014(11) -0.0040(12)
C13 0.0191(13) 0.0202(14) 0.0169(14) 0.0002(11) 0.0022(11) -0.0040(11)
C14 0.0150(13) 0.0201(14) 0.0157(13) 0.0008(11) 0.0023(10) -0.0023(11)
C15 0.0164(13) 0.0197(14) 0.0177(13) 0.0010(11) 0.0015(11) -0.0031(11)
C16 0.0243(15) 0.0224(15) 0.0221(14) 0.0043(12) 0.0002(12) 0.0010(12)
C17 0.0274(15) 0.0323(17) 0.0169(14) 0.0037(12) 0.0010(12) -0.0007(13)
C18 0.0245(14) 0.0243(15) 0.0171(14) -0.0011(11) 0.0039(11) 0.0005(12)
C19 0.0177(13) 0.0167(14) 0.0265(15) -0.0005(11) 0.0044(11) -0.0038(11)
C20 0.0165(13) 0.0153(13) 0.0167(13) -0.0006(10) 0.0023(10) 0.0023(10)
C21 0.0181(13) 0.0145(13) 0.0177(13) 0.0020(10) 0.0041(10) 0.0021(11)
C22 0.0184(13) 0.0175(14) 0.0218(14) -0.0015(11) 0.0026(11) -0.0013(11)
C23 0.0205(14) 0.0223(15) 0.0274(15) -0.0040(12) -0.0021(12) -0.0034(12)
C24 0.0253(15) 0.0261(16) 0.0158(13) -0.0016(11) -0.0036(11) 0.0028(12)
C25 0.0209(14) 0.0198(14) 0.0149(13) 0.0003(11) 0.0043(11) 0.0027(11)
C26 0.0216(14) 0.0283(16) 0.0267(16) 0.0014(13) 0.0047(12) -0.0048(13)
C27 0.0259(15) 0.0282(16) 0.0181(14) -0.0012(12) 0.0037(12) -0.0032(13)
C28 0.0213(14) 0.0211(15) 0.0192(14) 0.0014(11) 0.0041(11) -0.0055(11)
C29 0.0200(14) 0.0203(15) 0.0202(14) 0.0028(11) 0.0016(11) -0.0057(11)
C30 0.0209(14) 0.0243(16) 0.0270(15) 0.0067(12) -0.0015(12) -0.0024(12)
C31 0.0250(15) 0.0285(17) 0.0203(14) 0.0062(12) -0.0046(12) -0.0073(13)
C32 0.0302(16) 0.0241(16) 0.0176(14) -0.0018(11) 0.0028(12) -0.0082(13)
C33 0.0229(14) 0.0197(15) 0.0247(15) 0.0040(12) 0.0058(12) -0.0030(12)
C34 0.0230(14) 0.0205(15) 0.0175(14) -0.0002(11) 0.0044(11) 0.0006(11)
C35 0.0277(15) 0.0247(16) 0.0167(14) 0.0022(12) 0.0014(12) 0.0051(12)
C36 0.0325(16) 0.0300(17) 0.0182(14) 0.0087(12) 0.0095(12) 0.0111(13)
C37 0.0237(14) 0.0217(15) 0.0263(15) 0.0097(12) 0.0085(12) 0.0070(12)
C38 0.0189(13) 0.0160(14) 0.0201(14) 0.0023(11) 0.0066(11) 0.0038(11)
C39 0.0189(13) 0.0167(14) 0.0242(14) 0.0034(11) 0.0085(11) 0.0034(11)
C40 0.0184(14) 0.0216(15) 0.0373(17) 0.0021(13) 0.0088(13) 0.0005(12)
C41 0.0212(15) 0.0296(17) 0.0377(18) 0.0103(14) 0.0117(13) -0.0007(13)
C42 0.0255(16) 0.0339(18) 0.0342(18) 0.0152(14) 0.0138(14) 0.0042(14)
C43 0.0204(15) 0.0301(18) 0.0413(19) -0.0017(14) 0.0080(13) -0.0084(13)
C44 0.0273(16) 0.042(2) 0.0333(18) -0.0077(15) 0.0018(14) -0.0140(15)
C45 0.0274(16) 0.0345(18) 0.0254(16) -0.0038(13) 0.0065(13) -0.0081(14)
C46 0.0177(13) 0.0180(15) 0.0293(16) -0.0037(12) 0.0069(12) -0.0035(11)
C47 0.0162(13) 0.0183(14) 0.0218(14) -0.0004(11) 0.0019(11) -0.0028(11)
C48 0.0156(13) 0.0184(14) 0.0180(13) -0.0006(11) 0.0023(10) -0.0039(11)
C49 0.0222(14) 0.0238(15) 0.0166(13) -0.0011(11) 0.0022(11) -0.0008(12)
C50 0.0262(15) 0.0322(17) 0.0168(14) 0.0055(12) -0.0011(11) -0.0006(13)
C51 0.0218(14) 0.0215(15) 0.0226(14) 0.0041(12) 0.0006(11) 0.0020(12)
C52 0.0196(13) 0.0211(15) 0.0183(14) -0.0006(11) 0.0033(11) -0.0024(11)
C53 0.0159(13) 0.0197(14) 0.0169(13) -0.0014(11) 0.0009(10) 0.0008(11)
C54 0.0170(13) 0.0177(14) 0.0137(13) -0.0007(10) 0.0021(10) 0.0007(11)
C55 0.0203(13) 0.0215(15) 0.0146(13) -0.0014(11) 0.0022(11) 0.0020(11)
C56 0.0241(15) 0.0294(16) 0.0167(14) -0.0060(12) -0.0021(11) 0.0016(13)
C57 0.0202(14) 0.0262(16) 0.0221(15) -0.0041(12) -0.0009(11) -0.0050(12)
C58 0.0185(13) 0.0188(14) 0.0184(13) -0.0018(11) 0.0021(11) -0.0008(11)
C59 0.0213(14) 0.0279(16) 0.0189(14) 0.0003(12) 0.0017(11) -0.0036(12)
C60 0.0256(15) 0.0196(15) 0.0237(15) 0.0051(12) 0.0018(12) -0.0049(12)
C61 0.0175(13) 0.0209(15) 0.0212(14) 0.0039(11) 0.0022(11) -0.0052(11)
C62 0.0210(14) 0.0278(16) 0.0138(13) 0.0010(11) 0.0022(11) -0.0049(12)
C63 0.0301(16) 0.0316(17) 0.0140(13) -0.0022(12) 0.0012(12) -0.0038(13)
C64 0.0267(16) 0.0352(18) 0.0204(15) -0.0001(13) -0.0012(12) -0.0040(14)
C65 0.0229(15) 0.0286(17) 0.0264(16) 0.0084(13) -0.0032(12) -0.0047(13)
C66 0.0205(14) 0.0285(16) 0.0167(14) 0.0006(12) 0.0045(11) -0.0021(12)
N1 0.0184(11) 0.0165(12) 0.0162(11) 0.0006(9) 0.0041(9) -0.0006(9)
N2 0.0196(11) 0.0194(12) 0.0161(11) -0.0020(9) 0.0041(9) -0.0022(9)
N3 0.0122(10) 0.0191(12) 0.0143(11) 0.0010(9) 0.0019(8) -0.0029(9)
N4 0.0142(11) 0.0186(12) 0.0168(11) -0.0004(9) 0.0010(9) -0.0006(9)
N5 0.0169(11) 0.0217(12) 0.0154(11) 0.0029(9) 0.0011(9) -0.0048(9)
N6 0.0206(12) 0.0158(12) 0.0189(11) 0.0008(9) 0.0071(9) 0.0021(9)
N7 0.0192(11) 0.0223(13) 0.0193(12) -0.0012(9) 0.0052(9) -0.0025(10)
N8 0.0143(11) 0.0193(12) 0.0167(11) -0.0006(9) 0.0024(9) -0.0024(9)
N9 0.0158(11) 0.0176(12) 0.0141(11) -0.0003(9) 0.0019(9) -0.0010(9)
N10 0.0174(11) 0.0235(13) 0.0153(11) 0.0020(9) 0.0016(9) -0.0052(10)
O1 0.0272(11) 0.0226(10) 0.0142(10) 0.0010(8) 0.0023(8) 0.0027(8)
O2 0.0302(11) 0.0249(11) 0.0178(10) -0.0001(8) 0.0054(8) 0.0114(9)
O3 0.0245(10) 0.0216(11) 0.0195(10) -0.0021(8) 0.0040(8) 0.0014(8)
O4 0.0313(12) 0.0264(12) 0.0324(12) -0.0002(9) 0.0004(9) 0.0101(10)
O5 0.0198(9) 0.0230(10) 0.0156(9) 0.0015(8) 0.0026(8) -0.0046(8)
O6 0.0210(10) 0.0259(11) 0.0148(9) 0.0015(8) -0.0009(8) -0.0095(8)
O7 0.0245(10) 0.0317(12) 0.0204(10) 0.0046(9) 0.0023(8) -0.0078(9)
O8 0.0411(14) 0.0515(16) 0.0342(13) 0.0040(11) 0.0027(11) -0.0291(12)
O9 0.0337(12) 0.0365(13) 0.0189(11) -0.0034(9) -0.0019(9) 0.0094(10)
O10 0.0380(13) 0.0374(14) 0.0258(12) -0.0099(10) -0.0012(10) 0.0119(10)
O11 0.0228(10) 0.0219(11) 0.0223(10) 0.0000(8) 0.0001(8) -0.0025(8)
O12 0.0271(11) 0.0313(12) 0.0342(12) 0.0002(10) 0.0016(9) 0.0089(10)
O13 0.0245(10) 0.0265(11) 0.0199(10) -0.0027(8) 0.0058(8) -0.0001(9)
O14 0.0284(11) 0.0246(11) 0.0347(12) -0.0028(9) 0.0020(9) 0.0067(9)
O15 0.0287(11) 0.0246(11) 0.0150(10) 0.0036(8) 0.0020(8) 0.0026(9)
O16 0.0334(12) 0.0290(12) 0.0201(10) 0.0032(9) 0.0067(9) 0.0149(9)
O17 0.0186(9) 0.0254(11) 0.0166(9) 0.0018(8) 0.0028(8) -0.0052(8)
O18 0.0209(10) 0.0299(11) 0.0137(9) 0.0013(8) 0.0008(8) -0.0078(8)
O19 0.0235(10) 0.0322(12) 0.0169(10) 0.0007(8) 0.0029(8) -0.0086(9)
O20 0.0391(13) 0.0467(15) 0.0276(12) 0.0002(10) 0.0031(10) -0.0267(11)
O21 0.0260(11) 0.0240(11) 0.0229(10) 0.0002(8) -0.0006(8) -0.0037(9)
O22 0.0319(12) 0.0301(12) 0.0317(12) 0.0008(9) -0.0011(10) 0.0092(10)
O23 0.0314(11) 0.0326(12) 0.0154(10) -0.0038(8) -0.0046(8) 0.0034(9)
O24 0.0308(12) 0.0330(13) 0.0208(11) -0.0062(9) -0.0001(9) 0.0077(10)
O1W 0.0336(13) 0.0406(14) 0.0319(13) -0.0086(11) 0.0027(10) -0.0079(11)
O2W 0.0411(13) 0.0365(14) 0.0277(12) 0.0054(10) 0.0085(10) 0.0084(11)
O3W 0.0302(12) 0.0347(13) 0.0389(14) -0.0132(10) 0.0049(11) -0.0033(10)
O4W 0.0372(13) 0.0331(14) 0.0338(13) 0.0003(10) 0.0038(11) 0.0046(10)
O5W 0.0376(15) 0.0600(19) 0.0457(16) -0.0159(13) 0.0021(12) 0.0032(13)
O6W 0.0369(14) 0.0364(14) 0.0343(13) -0.0031(11) 0.0037(10) 0.0006(11)
O7W 0.068(2) 0.068(2) 0.061(2) -0.0101(17) 0.0047(16) -0.0182(17)
O8W 0.0486(16) 0.0445(17) 0.0583(18) -0.0010(14) 0.0039(14) -0.0009(13)
O9W 0.0547(17) 0.0483(17) 0.0392(15) 0.0026(12) 0.0086(12) 0.0089(13)
O10W 0.0345(15) 0.071(2) 0.0609(18) -0.0251(15) -0.0017(13) 0.0137(14)
O11W 0.114(3) 0.081(3) 0.093(3) 0.040(2) 0.027(2) 0.020(2)
Cu1 0.01644(16) 0.01828(17) 0.01086(15) 0.00049(12) 0.00195(12) -0.00312(13)
Cu2 0.01769(17) 0.02155(18) 0.01362(16) 0.00163(13) 0.00051(13) -0.00385(13)
Cu3 0.01733(16) 0.01932(18) 0.01303(16) 0.00043(13) 0.00367(12) -0.00331(13)
Cu4 0.01848(17) 0.02328(19) 0.01245(16) 0.00052(13) 0.00065(13) -0.00551(14)

loop_
_atom_type_symbol
_atom_type_description
_atom_type_scat_dispersion_real
_atom_type_scat_dispersion_imag
_atom_type_scat_source
C C 0.0033 0.0016 'International Tables Vol C Tables 4.2.6.8 and 6.1.1.4'
H H 0.0000 0.0000 'International Tables Vol C Tables 4.2.6.8 and 6.1.1.4'
N N 0.0061 0.0033 'International Tables Vol C Tables 4.2.6.8 and 6.1.1.4'
O O 0.0106 0.0060 'International Tables Vol C Tables 4.2.6.8 and 6.1.1.4'
Cu Cu 0.3201 1.2651 'International Tables Vol C Tables 4.2.6.8 and 6.1.1.4'

loop_
_geom_angle_atom_site_label_1
_geom_angle_atom_site_label_2
_geom_angle_atom_site_label_3
_geom_angle
N1 C1 C2 122.2(3)
N1 C1 H1 118.9
C2 C1 H1 118.9
C3 C2 C1 119.6(3)
C3 C2 H2 120.2
C1 C2 H2 120.2
C2 C3 C4 119.9(2)
C2 C3 H3 120.1
C4 C3 H3 120.1
C3 C4 C5 117.1(2)
C3 C4 C9 124.4(2)
C5 C4 C9 118.5(2)
N1 C5 C4 122.9(2)
N1 C5 C6 117.2(2)
C4 C5 C6 119.9(2)
N2 C6 C7 123.2(2)
N2 C6 C5 116.4(2)
C7 C6 C5 120.4(2)
C10 C7 C6 117.3(2)
C10 C7 C8 124.2(3)
C6 C7 C8 118.5(3)
C9 C8 C7 121.4(3)
C9 C8 H8 119.3
C7 C8 H8 119.3
C8 C9 C4 121.4(3)
C8 C9 H9 119.3
C4 C9 H9 119.3
C11 C10 C7 119.1(3)
C11 C10 H10 120.5
C7 C10 H10 120.5
C10 C11 C12 119.9(3)
C10 C11 H11 120.1
C12 C11 H11 120.1
N2 C12 C11 123.2(3)
N2 C12 H12 118.4
C11 C12 H12 118.4
O1 C13 O2 125.0(3)
O1 C13 C14 121.4(2)
O2 C13 C14 113.6(2)
N3 C14 C18 121.6(2)
N3 C14 C13 114.7(2)
C18 C14 C13 123.7(2)
N3 C15 C16 120.7(2)
N3 C15 C19 115.4(2)
C16 C15 C19 123.8(2)
C15 C16 C17 119.1(3)
C15 C16 H16 120.4
C17 C16 H16 120.4
C18 C17 C16 119.2(3)
C18 C17 H17 120.4
C16 C17 H17 120.4
C14 C18 C17 118.9(3)
C14 C18 H18 120.6
C17 C18 H18 120.6
O4 C19 O3 126.9(3)
O4 C19 C15 117.2(2)
O3 C19 C15 115.9(2)
O5 C20 O6 126.4(2)
O5 C20 C21 118.3(2)
O6 C20 C21 115.3(2)
N4 C21 C25 120.4(2)
N4 C21 C20 111.3(2)
C25 C21 C20 128.2(2)
N4 C22 C23 120.0(2)
N4 C22 C26 111.8(2)
C23 C22 C26 128.2(2)
C22 C23 C24 118.8(3)
C22 C23 H23 120.6
C24 C23 H23 120.6
C23 C24 C25 120.3(3)
C23 C24 H24 119.9
C25 C24 H24 119.9
C21 C25 C24 117.6(2)
C21 C25 H25 121.2
C24 C25 H25 121.2
O8 C26 O7 125.9(3)
O8 C26 C22 119.9(3)
O7 C26 C22 114.3(2)
O9 C27 O10 125.4(3)
O9 C27 C28 119.7(3)
O10 C27 C28 114.9(2)
N5 C28 C32 122.2(3)
N5 C28 C27 113.7(2)
C32 C28 C27 124.1(3)
N5 C29 C30 121.4(3)
N5 C29 C33 115.3(2)
C30 C29 C33 123.3(3)
C29 C30 C31 119.3(3)
C29 C30 H30 120.4
C31 C30 H30 120.4
C32 C31 C30 119.4(3)
C32 C31 H31 120.3
C30 C31 H31 120.3
C31 C32 C28 118.2(3)
C31 C32 H32 120.9
C28 C32 H32 120.9
O12 C33 O11 126.2(3)
O12 C33 C29 118.3(3)
O11 C33 C29 115.5(2)
N6 C34 C35 121.6(3)
N6 C34 H34 119.2
C35 C34 H34 119.2
C36 C35 C34 120.2(3)
C36 C35 H35 119.9
C34 C35 H35 119.9
C35 C36 C37 119.5(3)
C35 C36 H36 120.3
C37 C36 H36 120.3
C36 C37 C38 117.5(3)
C36 C37 C42 124.8(3)
C38 C37 C42 117.8(3)
N6 C38 C37 122.7(3)
N6 C38 C39 116.9(2)
C37 C38 C39 120.3(2)
N7 C39 C40 122.8(3)
N7 C39 C38 116.7(2)
C40 C39 C38 120.4(2)
C43 C40 C39 117.4(3)
C43 C40 C41 124.1(3)
C39 C40 C41 118.4(3)
C42 C41 C40 121.3(3)
C42 C41 H41 119.3
C40 C41 H41 119.3
C41 C42 C37 121.7(3)
C41 C42 H42 119.2
C37 C42 H42 119.2
C44 C43 C40 119.2(3)
C44 C43 H43 120.4
C40 C43 H43 120.4
C43 C44 C45 119.5(3)
C43 C44 H44 120.2
C45 C44 H44 120.2
N7 C45 C44 123.4(3)
N7 C45 H45 118.3
C44 C45 H45 118.3
O13 C46 O14 126.1(3)
O13 C46 C47 116.7(2)
O14 C46 C47 117.2(3)
N8 C47 C51 121.3(2)
N8 C47 C46 115.5(2)
C51 C47 C46 123.2(3)
N8 C48 C49 122.2(3)
N8 C48 C52 114.8(2)
C49 C48 C52 123.0(2)
C48 C49 C50 118.5(3)
C48 C49 H49 120.7
C50 C49 H49 120.7
C51 C50 C49 119.4(3)
C51 C50 H50 120.3
C49 C50 H50 120.3
C50 C51 C47 118.9(3)
C50 C51 H51 120.5
C47 C51 H51 120.5
O15 C52 O16 125.8(3)
O15 C52 C48 122.1(2)
O16 C52 C48 112.1(2)
O17 C53 O18 126.5(2)
O17 C53 C54 118.3(2)
O18 C53 C54 115.2(2)
N9 C54 C55 120.7(2)
N9 C54 C53 110.9(2)
C55 C54 C53 128.3(2)
C54 C55 C56 117.7(2)
C54 C55 H55 121.1
C56 C55 H55 121.1
C57 C56 C55 120.4(3)
C57 C56 H56 119.8
C55 C56 H56 119.8
C58 C57 C56 118.7(3)
C58 C57 H57 120.7
C56 C57 H57 120.7
N9 C58 C57 120.1(2)
N9 C58 C59 111.4(2)
C57 C58 C59 128.5(2)
O20 C59 O19 125.8(3)
O20 C59 C58 119.8(3)
O19 C59 C58 114.5(2)
O22 C60 O21 126.3(3)
O22 C60 C61 117.8(3)
O21 C60 C61 115.9(2)
N10 C61 C65 121.8(3)
N10 C61 C60 115.5(2)
C65 C61 C60 122.7(3)
N10 C62 C63 121.9(3)
N10 C62 C66 113.8(2)
C63 C62 C66 124.2(3)
C64 C63 C62 118.2(3)
C64 C63 H63 120.9
C62 C63 H63 120.9
C65 C64 C63 119.8(3)
C65 C64 H64 120.1
C63 C64 H64 120.1
C64 C65 C61 118.7(3)
C64 C65 H65 120.7
C61 C65 H65 120.7
O23 C66 O24 125.7(3)
O23 C66 C62 118.9(3)
O24 C66 C62 115.3(2)
C1 N1 C5 118.2(2)
C1 N1 Cu1 128.34(18)
C5 N1 Cu1 113.44(17)
C12 N2 C6 117.4(2)
C12 N2 Cu1 131.21(19)
C6 N2 Cu1 111.39(17)
C14 N3 C15 120.5(2)
C14 N3 Cu1 122.69(18)
C15 N3 Cu1 116.44(17)
C22 N4 C21 122.8(2)
C22 N4 Cu2 118.83(18)
C21 N4 Cu2 118.25(18)
C28 N5 C29 119.3(2)
C28 N5 Cu2 121.88(19)
C29 N5 Cu2 118.78(18)
C34 N6 C38 118.6(2)
C34 N6 Cu3 128.68(18)
C38 N6 Cu3 112.72(17)
C45 N7 C39 117.5(2)
C45 N7 Cu3 130.88(19)
C39 N7 Cu3 111.53(18)
C48 N8 C47 119.5(2)
C48 N8 Cu3 123.18(18)
C47 N8 Cu3 117.14(17)
C58 N9 C54 122.3(2)
C58 N9 Cu4 118.82(17)
C54 N9 Cu4 118.84(18)
C61 N10 C62 119.4(2)
C61 N10 Cu4 118.43(18)
C62 N10 Cu4 122.16(19)
C13 O2 H2O 113(2)
C19 O3 Cu1 111.98(17)
C20 O5 Cu1 125.60(17)
C20 O6 Cu2 114.96(16)
C26 O7 Cu2 114.14(17)
C27 O9 Cu2 110.17(18)
C27 O10 H10O 111(3)
C33 O11 Cu2 111.94(17)
C46 O13 Cu3 111.76(17)
C52 O16 H16O 109(2)
C53 O17 Cu3 125.80(17)
C53 O18 Cu4 115.31(17)
C59 O19 Cu4 114.14(17)
C60 O21 Cu4 111.70(18)
C66 O23 Cu4 110.63(18)
C66 O24 H24O 116(2)
H1W O1W H2W 111(3)
H3W O2W H4W 103(3)
H5W O3W H6W 101(3)
H7W O4W H8W 118(3)
H9W O5W H10W 93(4)
H11W O6W H12W 108(3)
H13W O7W H14W 132(5)
H15W O8W H16W 116(4)
H17W O9W H18W 102(3)
H19W O10W H20W 94(4)
H21W O11W H22W 102(3)
N1 Cu1 N3 170.21(9)
N1 Cu1 O5 89.12(8)
N3 Cu1 O5 100.40(8)
N1 Cu1 N2 81.53(9)
N3 Cu1 N2 88.76(8)
O5 Cu1 N2 168.94(8)
N1 Cu1 O3 104.72(8)
N3 Cu1 O3 77.68(8)
O5 Cu1 O3 90.48(7)
N2 Cu1 O3 97.57(8)
N4 Cu2 N5 170.78(9)
N4 Cu2 O6 79.79(8)
N5 Cu2 O6 95.93(8)
N4 Cu2 O7 79.76(8)
N5 Cu2 O7 105.27(8)
O6 Cu2 O7 158.44(7)
N4 Cu2 O11 95.10(8)
N5 Cu2 O11 76.85(8)
O6 Cu2 O11 92.72(7)
O7 Cu2 O11 95.82(8)
N4 Cu2 O9 113.73(8)
N5 Cu2 O9 74.45(8)
O6 Cu2 O9 92.97(8)
O7 Cu2 O9 89.04(8)
O11 Cu2 O9 151.17(7)
N8 Cu3 O17 99.79(8)
N8 Cu3 N6 170.54(9)
O17 Cu3 N6 89.32(8)
N8 Cu3 N7 89.49(9)
O17 Cu3 N7 168.95(9)
N6 Cu3 N7 81.75(9)
N8 Cu3 O13 77.61(8)
O17 Cu3 O13 90.72(7)
N6 Cu3 O13 99.87(8)
N7 Cu3 O13 97.18(8)
N9 Cu4 N10 173.84(9)
N9 Cu4 O18 79.60(8)
N10 Cu4 O18 97.34(8)
N9 Cu4 O19 79.74(8)
N10 Cu4 O19 103.84(8)
O18 Cu4 O19 158.30(7)
N9 Cu4 O21 97.72(8)
N10 Cu4 O21 77.12(8)
O18 Cu4 O21 94.84(7)
O19 Cu4 O21 94.42(8)
N9 Cu4 O23 111.45(8)
N10 Cu4 O23 73.70(8)
O18 Cu4 O23 89.79(8)
O19 Cu4 O23 91.64(8)
O21 Cu4 O23 150.81(7)

loop_
_geom_bond_atom_site_label_1
_geom_bond_atom_site_label_2
_geom_bond_distance
C1 N1 1.329(3)
C1 C2 1.401(4)
C1 H1 0.9500
C2 C3 1.366(4)
C2 H2 0.9500
C3 C4 1.399(4)
C3 H3 0.9500
C4 C5 1.408(4)
C4 C9 1.439(4)
C5 N1 1.362(3)
C5 C6 1.424(4)
C6 N2 1.363(3)
C6 C7 1.405(4)
C7 C10 1.401(4)
C7 C8 1.434(4)
C8 C9 1.341(4)
C8 H8 0.9500
C9 H9 0.9500
C10 C11 1.366(4)
C10 H10 0.9500
C11 C12 1.390(4)
C11 H11 0.9500
C12 N2 1.322(3)
C12 H12 0.9500
C13 O1 1.218(3)
C13 O2 1.308(3)
C13 C14 1.502(4)
C14 N3 1.338(3)
C14 C18 1.380(4)
C15 N3 1.344(3)
C15 C16 1.388(4)
C15 C19 1.527(4)
C16 C17 1.390(4)
C16 H16 0.9500
C17 C18 1.389(4)
C17 H17 0.9500
C18 H18 0.9500
C19 O4 1.251(3)
C19 O3 1.252(3)
C20 O5 1.253(3)
C20 O6 1.257(3)
C20 C21 1.514(4)
C21 N4 1.334(3)
C21 C25 1.388(4)
C22 N4 1.329(3)
C22 C23 1.383(4)
C22 C26 1.528(4)
C23 C24 1.385(4)
C23 H23 0.9500
C24 C25 1.403(4)
C24 H24 0.9500
C25 H25 0.9500
C26 O8 1.222(3)
C26 O7 1.286(3)
C27 O9 1.228(3)
C27 O10 1.288(3)
C27 C28 1.498(4)
C28 N5 1.338(3)
C28 C32 1.389(4)
C29 N5 1.346(3)
C29 C30 1.376(4)
C29 C33 1.517(4)
C30 C31 1.385(4)
C30 H30 0.9500
C31 C32 1.382(4)
C31 H31 0.9500
C32 H32 0.9500
C33 O12 1.231(3)
C33 O11 1.273(3)
C34 N6 1.324(3)
C34 C35 1.406(4)
C34 H34 0.9500
C35 C36 1.363(4)
C35 H35 0.9500
C36 C37 1.392(4)
C36 H36 0.9500
C37 C38 1.407(4)
C37 C42 1.447(4)
C38 N6 1.361(3)
C38 C39 1.420(4)
C39 N7 1.362(3)
C39 C40 1.407(4)
C40 C43 1.402(4)
C40 C41 1.432(4)
C41 C42 1.339(4)
C41 H41 0.9500
C42 H42 0.9500
C43 C44 1.369(4)
C43 H43 0.9500
C44 C45 1.388(4)
C44 H44 0.9500
C45 N7 1.324(4)
C45 H45 0.9500
C46 O13 1.253(3)
C46 O14 1.258(3)
C46 C47 1.521(4)
C47 N8 1.346(3)
C47 C51 1.388(4)
C48 N8 1.339(3)
C48 C49 1.381(4)
C48 C52 1.506(4)
C49 C50 1.388(4)
C49 H49 0.9500
C50 C51 1.385(4)
C50 H50 0.9500
C51 H51 0.9500
C52 O15 1.209(3)
C52 O16 1.313(3)
C53 O17 1.246(3)
C53 O18 1.261(3)
C53 C54 1.511(4)
C54 N9 1.338(3)
C54 C55 1.382(3)
C55 C56 1.401(4)
C55 H55 0.9500
C56 C57 1.386(4)
C56 H56 0.9500
C57 C58 1.384(4)
C57 H57 0.9500
C58 N9 1.334(3)
C58 C59 1.518(4)
C59 O20 1.224(3)
C59 O19 1.280(3)
C60 O22 1.235(3)
C60 O21 1.279(3)
C60 C61 1.513(4)
C61 N10 1.338(3)
C61 C65 1.388(4)
C62 N10 1.343(3)
C62 C63 1.391(4)
C62 C66 1.500(4)
C63 C64 1.384(4)
C63 H63 0.9500
C64 C65 1.382(4)
C64 H64 0.9500
C65 H65 0.9500
C66 O23 1.223(3)
C66 O24 1.293(3)
N1 Cu1 1.994(2)
N2 Cu1 2.068(2)
N3 Cu1 2.003(2)
N4 Cu2 1.922(2)
N5 Cu2 1.995(2)
N6 Cu3 2.004(2)
N7 Cu3 2.043(2)
N8 Cu3 2.000(2)
N9 Cu4 1.915(2)
N10 Cu4 2.004(2)
O2 H2O 0.84(3)
O3 Cu1 2.2213(19)
O5 Cu1 2.0173(18)
O6 Cu2 2.0362(18)
O7 Cu2 2.0587(19)
O9 Cu2 2.358(2)
O10 H10O 0.84(3)
O11 Cu2 2.2584(19)
O13 Cu3 2.242(2)
O16 H16O 0.84(3)
O17 Cu3 2.0026(18)
O18 Cu4 2.0342(18)
O19 Cu4 2.0475(18)
O21 Cu4 2.250(2)
O23 Cu4 2.380(2)
O24 H24O 0.84(3)
O1W H1W 0.891(14)
O1W H2W 0.89(3)
O2W H3W 0.89(3)
O2W H4W 0.89(3)
O3W H5W 0.89(3)
O3W H6W 0.89(3)
O4W H7W 0.89(3)
O4W H8W 0.89(3)
O5W H9W 0.89(3)
O5W H10W 0.89(3)
O6W H11W 0.89(3)
O6W H12W 0.89(3)
O7W H13W 0.89(3)
O7W H14W 0.89(3)
O8W H15W 0.89(3)
O8W H16W 0.89(3)
O9W H17W 0.89(3)
O9W H18W 0.89(3)
O10W H19W 0.89(4)
O10W H20W 0.89(4)
O11W H21W 0.89(5)
O11W H22W 0.90(4)

loop_
_geom_hbond_atom_site_label_D
_geom_hbond_atom_site_label_H
_geom_hbond_atom_site_label_A
_geom_hbond_distance_DH
_geom_hbond_distance_HA
_geom_hbond_distance_DA
_geom_hbond_angle_DHA
_geom_hbond_site_symmetry_A
O2 H2O O21 0.84(3) 1.72(2) 2.555(3) 171(3) 4_565
O10 H10O O4W 0.84(3) 1.64(3) 2.449(3) 160(4) 1_545
O16 H16O O11 0.84(3) 1.71(2) 2.546(3) 173(4) 4_576
O24 H24O O2W 0.84(3) 1.69(3) 2.529(3) 173(4) 1_565
O1W H1W O9W 0.891(14) 1.834(11) 2.702(3) 164(4) 4_565
O1W H2W O20 0.89(3) 1.84(3) 2.703(3) 165(4) .
O2W H3W O12 0.89(3) 1.94(2) 2.818(3) 171(3) 4_566
O2W H4W O3W 0.89(3) 1.81(3) 2.699(3) 175(3) 4_566
O3W H5W O1W 0.89(3) 1.951(17) 2.769(3) 152(3) 3_666
O3W H6W O4 0.89(3) 1.99(3) 2.867(3) 166(3) .
O4W H7W O6W 0.89(3) 1.72(3) 2.601(3) 169(4) 4_575
O4W H8W O8W 0.89(3) 1.80(3) 2.660(4) 163(4) 3_676
O5W H9W O14 0.89(3) 2.06(2) 2.845(3) 146(4) 1_455
O5W H10W O7 0.89(3) 2.266(17) 3.105(3) 157(4) 3_666
O6W H11W O22 0.89(3) 1.838(10) 2.708(3) 165(4) .
O6W H12W O14 0.89(3) 1.93(2) 2.807(3) 167(4) .
O7W H13W O8 0.89(3) 1.80(4) 2.678(4) 169(5) .
O7W H14W O8W 0.89(3) 2.03(3) 2.910(4) 170(5) 4_675
O8W H15W O5W 0.89(3) 1.916(16) 2.766(4) 159(4) .
O8W H16W O7W 0.89(3) 1.853(10) 2.731(4) 168(4) 2_656
O9W H17W O1W 0.89(3) 2.05(3) 2.879(3) 156(3) 2_646
O9W H18W O10W 0.89(3) 1.95(3) 2.799(4) 159(3) 3_656
O10W H19W O19 0.89(3) 2.14(4) 3.008(3) 165(4) 3_666
O10W H20W O4 0.89(3) 2.00(2) 2.815(3) 151(4) .
O11W H21W O7W 0.89(3) 1.99(5) 2.835(5) 159(6) 2_755
O11W H22W O14 0.89(3) 2.34(5) 3.020(4) 133(5) 4_575
O11W H22W O6W 0.89(3) 2.63(3) 3.463(4) 156(5) 4_575

loop_
_geom_torsion_atom_site_label_1
_geom_torsion_atom_site_label_2
_geom_torsion_atom_site_label_3
_geom_torsion_atom_site_label_4
_geom_torsion
N1 C1 C2 C3 0.1(4)
C1 C2 C3 C4 1.2(4)
C2 C3 C4 C5 -1.3(4)
C2 C3 C4 C9 177.9(3)
C3 C4 C5 N1 0.0(4)
C9 C4 C5 N1 -179.2(2)
C3 C4 C5 C6 -179.8(2)
C9 C4 C5 C6 1.0(4)
N1 C5 C6 N2 -1.5(4)
C4 C5 C6 N2 178.3(2)
N1 C5 C6 C7 179.2(2)
C4 C5 C6 C7 -0.9(4)
N2 C6 C7 C10 0.2(4)
C5 C6 C7 C10 179.3(3)
N2 C6 C7 C8 -178.9(3)
C5 C6 C7 C8 0.3(4)
C10 C7 C8 C9 -178.7(3)
C6 C7 C8 C9 0.3(4)
C7 C8 C9 C4 -0.2(5)
C3 C4 C9 C8 -179.6(3)
C5 C4 C9 C8 -0.5(4)
C6 C7 C10 C11 -0.8(4)
C8 C7 C10 C11 178.2(3)
C7 C10 C11 C12 0.9(5)
C10 C11 C12 N2 -0.2(5)
O1 C13 C14 N3 7.2(4)
O2 C13 C14 N3 -171.8(2)
O1 C13 C14 C18 -173.8(3)
O2 C13 C14 C18 7.2(4)
N3 C15 C16 C17 -0.3(4)
C19 C15 C16 C17 179.7(2)
C15 C16 C17 C18 -1.4(4)
N3 C14 C18 C17 -0.4(4)
C13 C14 C18 C17 -179.3(3)
C16 C17 C18 C14 1.7(4)
N3 C15 C19 O4 -174.4(2)
C16 C15 C19 O4 5.5(4)
N3 C15 C19 O3 5.2(3)
C16 C15 C19 O3 -174.8(2)
O5 C20 C21 N4 -177.5(2)
O6 C20 C21 N4 3.1(3)
O5 C20 C21 C25 1.8(4)
O6 C20 C21 C25 -177.5(3)
N4 C22 C23 C24 0.0(4)
C26 C22 C23 C24 -179.1(3)
C22 C23 C24 C25 -0.9(4)
N4 C21 C25 C24 0.8(4)
C20 C21 C25 C24 -178.5(2)
C23 C24 C25 C21 0.4(4)
N4 C22 C26 O8 175.8(3)
C23 C22 C26 O8 -5.0(5)
N4 C22 C26 O7 -5.5(4)
C23 C22 C26 O7 173.7(3)
O9 C27 C28 N5 -4.2(4)
O10 C27 C28 N5 174.7(2)
O9 C27 C28 C32 175.3(3)
O10 C27 C28 C32 -5.9(4)
N5 C29 C30 C31 -0.7(4)
C33 C29 C30 C31 179.5(2)
C29 C30 C31 C32 3.9(4)
C30 C31 C32 C28 -3.4(4)
N5 C28 C32 C31 -0.3(4)
C27 C28 C32 C31 -179.7(3)
N5 C29 C33 O12 -169.1(2)
C30 C29 C33 O12 10.7(4)
N5 C29 C33 O11 11.8(3)
C30 C29 C33 O11 -168.4(3)
N6 C34 C35 C36 0.7(4)
C34 C35 C36 C37 -1.1(4)
C35 C36 C37 C38 0.2(4)
C35 C36 C37 C42 -178.3(3)
C36 C37 C38 N6 1.2(4)
C42 C37 C38 N6 179.8(2)
C36 C37 C38 C39 -178.2(3)
C42 C37 C38 C39 0.4(4)
N6 C38 C39 N7 0.4(4)
C37 C38 C39 N7 179.8(2)
N6 C38 C39 C40 -179.0(2)
C37 C38 C39 C40 0.4(4)
N7 C39 C40 C43 -0.1(4)
C38 C39 C40 C43 179.2(3)
N7 C39 C40 C41 179.2(3)
C38 C39 C40 C41 -1.5(4)
C43 C40 C41 C42 -179.0(3)
C39 C40 C41 C42 1.8(4)
C40 C41 C42 C37 -0.9(5)
C36 C37 C42 C41 178.3(3)
C38 C37 C42 C41 -0.2(4)
C39 C40 C43 C44 -1.2(4)
C41 C40 C43 C44 179.6(3)
C40 C43 C44 C45 1.7(5)
C43 C44 C45 N7 -1.1(5)
O13 C46 C47 N8 -3.4(4)
O14 C46 C47 N8 177.6(2)
O13 C46 C47 C51 176.0(2)
O14 C46 C47 C51 -3.0(4)
N8 C48 C49 C50 -0.4(4)
C52 C48 C49 C50 178.5(2)
C48 C49 C50 C51 -1.3(4)
C49 C50 C51 C47 1.6(4)
N8 C47 C51 C50 -0.2(4)
C46 C47 C51 C50 -179.6(3)
N8 C48 C52 O15 -5.3(4)
C49 C48 C52 O15 175.8(3)
N8 C48 C52 O16 174.0(2)
C49 C48 C52 O16 -5.0(4)
O17 C53 C54 N9 176.2(2)
O18 C53 C54 N9 -3.3(3)
O17 C53 C54 C55 -4.2(4)
O18 C53 C54 C55 176.2(3)
N9 C54 C55 C56 -1.1(4)
C53 C54 C55 C56 179.4(3)
C54 C55 C56 C57 -0.5(4)
C55 C56 C57 C58 1.4(4)
C56 C57 C58 N9 -0.7(4)
C56 C57 C58 C59 177.1(3)
N9 C58 C59 O20 -171.8(3)
C57 C58 C59 O20 10.3(5)
N9 C58 C59 O19 7.9(3)
C57 C58 C59 O19 -170.1(3)
O22 C60 C61 N10 166.8(2)
O21 C60 C61 N10 -11.8(3)
O22 C60 C61 C65 -12.6(4)
O21 C60 C61 C65 168.8(2)
N10 C62 C63 C64 -0.2(4)
C66 C62 C63 C64 -177.5(3)
C62 C63 C64 C65 3.5(4)
C63 C64 C65 C61 -3.2(4)
N10 C61 C65 C64 -0.4(4)
C60 C61 C65 C64 178.9(3)
N10 C62 C66 O23 10.1(4)
C63 C62 C66 O23 -172.4(3)
N10 C62 C66 O24 -168.5(2)
C63 C62 C66 O24 8.9(4)
C2 C1 N1 C5 -1.3(4)
C2 C1 N1 Cu1 178.9(2)
C4 C5 N1 C1 1.2(4)
C6 C5 N1 C1 -178.9(2)
C4 C5 N1 Cu1 -178.9(2)
C6 C5 N1 Cu1 1.0(3)
C11 C12 N2 C6 -0.5(4)
C11 C12 N2 Cu1 179.5(2)
C7 C6 N2 C12 0.5(4)
C5 C6 N2 C12 -178.7(2)
C7 C6 N2 Cu1 -179.5(2)
C5 C6 N2 Cu1 1.3(3)
C18 C14 N3 C15 -1.4(4)
C13 C14 N3 C15 177.7(2)
C18 C14 N3 Cu1 171.57(19)
C13 C14 N3 Cu1 -9.4(3)
C16 C15 N3 C14 1.7(4)
C19 C15 N3 C14 -178.3(2)
C16 C15 N3 Cu1 -171.7(2)
C19 C15 N3 Cu1 8.3(3)
C23 C22 N4 C21 1.3(4)
C26 C22 N4 C21 -179.4(2)
C23 C22 N4 Cu2 177.4(2)
C26 C22 N4 Cu2 -3.3(3)
C25 C21 N4 C22 -1.7(4)
C20 C21 N4 C22 177.7(2)
C25 C21 N4 Cu2 -177.86(19)
C20 C21 N4 Cu2 1.5(3)
C32 C28 N5 C29 3.5(4)
C27 C28 N5 C29 -177.0(2)
C32 C28 N5 Cu2 -177.7(2)
C27 C28 N5 Cu2 1.8(3)
C30 C29 N5 C28 -3.0(4)
C33 C29 N5 C28 176.8(2)
C30 C29 N5 Cu2 178.2(2)
C33 C29 N5 Cu2 -2.0(3)
C35 C34 N6 C38 0.6(4)
C35 C34 N6 Cu3 -176.6(2)
C37 C38 N6 C34 -1.6(4)
C39 C38 N6 C34 177.8(2)
C37 C38 N6 Cu3 176.0(2)
C39 C38 N6 Cu3 -4.6(3)
C44 C45 N7 C39 -0.2(4)
C44 C45 N7 Cu3 176.8(2)
C40 C39 N7 C45 0.8(4)
C38 C39 N7 C45 -178.5(3)
C40 C39 N7 Cu3 -176.7(2)
C38 C39 N7 Cu3 4.0(3)
C49 C48 N8 C47 1.8(4)
C52 C48 N8 C47 -177.2(2)
C49 C48 N8 Cu3 -173.60(19)
C52 C48 N8 Cu3 7.4(3)
C51 C47 N8 C48 -1.5(4)
C46 C47 N8 C48 177.9(2)
C51 C47 N8 Cu3 174.2(2)
C46 C47 N8 Cu3 -6.4(3)
C57 C58 N9 C54 -0.9(4)
C59 C58 N9 C54 -179.1(2)
C57 C58 N9 Cu4 179.7(2)
C59 C58 N9 Cu4 1.6(3)
C55 C54 N9 C58 1.9(4)
C53 C54 N9 C58 -178.5(2)
C55 C54 N9 Cu4 -178.75(19)
C53 C54 N9 Cu4 0.8(3)
C65 C61 N10 C62 3.7(4)
C60 C61 N10 C62 -175.7(2)
C65 C61 N10 Cu4 -176.9(2)
C60 C61 N10 Cu4 3.7(3)
C63 C62 N10 C61 -3.4(4)
C66 C62 N10 C61 174.2(2)
C63 C62 N10 Cu4 177.3(2)
C66 C62 N10 Cu4 -5.2(3)
O4 C19 O3 Cu1 165.2(2)
C15 C19 O3 Cu1 -14.3(3)
O6 C20 O5 Cu1 -10.8(4)
C21 C20 O5 Cu1 169.95(16)
O5 C20 O6 Cu2 174.7(2)
C21 C20 O6 Cu2 -6.0(3)
O8 C26 O7 Cu2 -170.4(3)
C22 C26 O7 Cu2 10.9(3)
O10 C27 O9 Cu2 -174.7(2)
C28 C27 O9 Cu2 4.0(3)
O12 C33 O11 Cu2 166.7(2)
C29 C33 O11 Cu2 -14.3(3)
O14 C46 O13 Cu3 -171.0(2)
C47 C46 O13 Cu3 10.1(3)
O18 C53 O17 Cu3 11.1(4)
C54 C53 O17 Cu3 -168.40(17)
O17 C53 O18 Cu4 -175.4(2)
C54 C53 O18 Cu4 4.1(3)
O20 C59 O19 Cu4 166.7(3)
C58 C59 O19 Cu4 -12.9(3)
O22 C60 O21 Cu4 -165.6(2)
C61 C60 O21 Cu4 12.9(3)
O24 C66 O23 Cu4 169.3(2)
C62 C66 O23 Cu4 -9.2(3)
C1 N1 Cu1 O5 5.6(2)
C5 N1 Cu1 O5 -174.27(18)
C1 N1 Cu1 N2 179.6(2)
C5 N1 Cu1 N2 -0.20(18)
C1 N1 Cu1 O3 -84.7(2)
C5 N1 Cu1 O3 95.46(18)
C14 N3 Cu1 O5 86.9(2)
C15 N3 Cu1 O5 -99.93(19)
C14 N3 Cu1 N2 -86.9(2)
C15 N3 Cu1 N2 86.30(19)
C14 N3 Cu1 O3 175.1(2)
C15 N3 Cu1 O3 -11.72(18)
C20 O5 Cu1 N1 -175.9(2)
C20 O5 Cu1 N3 6.4(2)
C20 O5 Cu1 N2 151.9(4)
C20 O5 Cu1 O3 -71.2(2)
C12 N2 Cu1 N1 179.4(3)
C6 N2 Cu1 N1 -0.59(18)
C12 N2 Cu1 N3 -1.8(3)
C6 N2 Cu1 N3 178.16(18)
C12 N2 Cu1 O5 -148.0(4)
C6 N2 Cu1 O5 32.0(5)
C12 N2 Cu1 O3 75.6(3)
C6 N2 Cu1 O3 -104.44(18)
C19 O3 Cu1 N1 -155.67(18)
C19 O3 Cu1 N3 14.57(17)
C19 O3 Cu1 O5 115.11(18)
C19 O3 Cu1 N2 -72.48(18)
C22 N4 Cu2 O6 -179.8(2)
C21 N4 Cu2 O6 -3.56(19)
C22 N4 Cu2 O7 7.04(19)
C21 N4 Cu2 O7 -176.7(2)
C22 N4 Cu2 O11 -88.0(2)
C21 N4 Cu2 O11 88.3(2)
C22 N4 Cu2 O9 91.4(2)
C21 N4 Cu2 O9 -92.3(2)
C28 N5 Cu2 O6 -91.3(2)
C29 N5 Cu2 O6 87.48(19)
C28 N5 Cu2 O7 84.7(2)
C29 N5 Cu2 O7 -96.47(19)
C28 N5 Cu2 O11 177.2(2)
C29 N5 Cu2 O11 -3.94(18)
C28 N5 Cu2 O9 0.09(19)
C29 N5 Cu2 O9 178.9(2)
C20 O6 Cu2 N4 5.36(18)
C20 O6 Cu2 N5 -166.39(19)
C20 O6 Cu2 O7 24.0(3)
C20 O6 Cu2 O11 -89.33(18)
C20 O6 Cu2 O9 118.95(18)
C26 O7 Cu2 N4 -10.1(2)
C26 O7 Cu2 N5 162.0(2)
C26 O7 Cu2 O6 -28.8(3)
C26 O7 Cu2 O11 84.1(2)
C26 O7 Cu2 O9 -124.4(2)
C33 O11 Cu2 N4 -165.02(18)
C33 O11 Cu2 N5 10.42(17)
C33 O11 Cu2 O6 -85.04(18)
C33 O11 Cu2 O7 114.78(18)
C33 O11 Cu2 O9 16.1(3)
C27 O9 Cu2 N4 173.17(19)
C27 O9 Cu2 N5 -2.32(19)
C27 O9 Cu2 O6 93.0(2)
C27 O9 Cu2 O7 -108.5(2)
C27 O9 Cu2 O11 -8.1(3)
C48 N8 Cu3 O17 -87.3(2)
C47 N8 Cu3 O17 97.22(19)
C48 N8 Cu3 N7 86.7(2)
C47 N8 Cu3 N7 -88.82(19)
C48 N8 Cu3 O13 -175.9(2)
C47 N8 Cu3 O13 8.64(18)
C53 O17 Cu3 N8 0.1(2)
C53 O17 Cu3 N6 177.5(2)
C53 O17 Cu3 N7 -146.6(4)
C53 O17 Cu3 O13 77.6(2)
C34 N6 Cu3 O17 -4.0(2)
C38 N6 Cu3 O17 178.64(18)
C34 N6 Cu3 N7 -177.5(2)
C38 N6 Cu3 N7 5.16(18)
C34 N6 Cu3 O13 86.6(2)
C38 N6 Cu3 O13 -90.75(18)
C45 N7 Cu3 N8 -5.6(3)
C39 N7 Cu3 N8 171.51(19)
C45 N7 Cu3 O17 141.7(4)
C39 N7 Cu3 O17 -41.3(5)
C45 N7 Cu3 N6 178.0(3)
C39 N7 Cu3 N6 -4.93(18)
C45 N7 Cu3 O13 -83.0(3)
C39 N7 Cu3 O13 94.06(18)
C46 O13 Cu3 N8 -10.38(18)
C46 O13 Cu3 O17 -110.25(18)
C46 O13 Cu3 N6 160.32(18)
C46 O13 Cu3 N7 77.50(18)
C58 N9 Cu4 O18 -179.7(2)
C54 N9 Cu4 O18 0.93(19)
C58 N9 Cu4 O19 -6.36(19)
C54 N9 Cu4 O19 174.3(2)
C58 N9 Cu4 O21 86.8(2)
C54 N9 Cu4 O21 -92.6(2)
C58 N9 Cu4 O23 -94.1(2)
C54 N9 Cu4 O23 86.6(2)
C61 N10 Cu4 O18 -91.13(19)
C62 N10 Cu4 O18 88.2(2)
C61 N10 Cu4 O19 93.62(19)
C62 N10 Cu4 O19 -87.0(2)
C61 N10 Cu4 O21 2.18(18)
C62 N10 Cu4 O21 -178.5(2)
C61 N10 Cu4 O23 -178.7(2)
C62 N10 Cu4 O23 0.60(19)
C53 O18 Cu4 N9 -2.91(19)
C53 O18 Cu4 N10 171.68(19)
C53 O18 Cu4 O19 -20.9(3)
C53 O18 Cu4 O21 94.08(19)
C53 O18 Cu4 O23 -114.78(19)
C59 O19 Cu4 N9 10.9(2)
C59 O19 Cu4 N10 -164.0(2)
C59 O19 Cu4 O18 28.8(3)
C59 O19 Cu4 O21 -86.2(2)
C59 O19 Cu4 O23 122.4(2)
C60 O21 Cu4 N9 167.94(18)
C60 O21 Cu4 N10 -8.64(18)
C60 O21 Cu4 O18 87.81(18)
C60 O21 Cu4 O19 -111.84(18)
C60 O21 Cu4 O23 -10.5(3)
C66 O23 Cu4 N9 -171.48(18)
C66 O23 Cu4 N10 4.97(19)
C66 O23 Cu4 O18 -92.75(19)
C66 O23 Cu4 O19 108.91(19)
C66 O23 Cu4 O21 6.8(3)
